data_4118556
loop_
_publ_author_name
'Suguru Ito'
'Kosuke Ono'
'Nobuharu Iwasawa'

_publ_contact_author 'Nobuharu Iwasawa'
_publ_contact_author_email niwasawa@chem.titech.ac.jp
_publ_section_title
;
 Controlled Self-Assembly of Multiple Diastereomeric Macrocyclic Boronic
 Esters Composed of Two Chiral Units
;
_journal_name_full 'Journal of the American Chemical Society'
_journal_page_first 13962
_journal_page_last 13965
_journal_paper_doi 10.1021/ja306249f
_journal_volume 134
_journal_year 2012
_chemical_absolute_configuration ad
_chemical_formula_moiety 'C76 H68 B4 O12, 2(C6 H6)'
_chemical_formula_sum 'C88 H80 B4 O12'
_chemical_formula_weight 1372.76
_space_group_IT_number 92
_symmetry_cell_setting tetragonal
_symmetry_Int_Tables_number 92
_symmetry_space_group_name_Hall 'P 4abw 2nw'
_symmetry_space_group_name_H-M 'P 41 21 2'
_atom_sites_solution_hydrogens geom
_atom_sites_solution_primary direct
_atom_sites_solution_secondary difmap
_audit_creation_method SHELXL-97
_cell_angle_alpha 90.00
_cell_angle_beta 90.00
_cell_angle_gamma 90.00
_cell_formula_units_Z 4
_cell_length_a 13.8499(3)
_cell_length_b 13.8499(3)
_cell_length_c 40.5040(7)
_cell_measurement_reflns_used 9161
_cell_measurement_temperature 173(2)
_cell_measurement_theta_max 68.23
_cell_measurement_theta_min 3.37
_cell_volume 7769.5(3)
_computing_cell_refinement 'PROCESS-AUTO (Rigaku, 1998) '
_computing_data_collection 'PROCESS-AUTO (Rigaku, 1998)'
_computing_data_reduction 'PROCESS-AUTO (Rigaku, 1998) '
_computing_molecular_graphics 'ORTEP-3 for Windows (Farrugia, 1998)'
_computing_publication_material 'SHELXL-97 (Sheldrick, 1997)'
_computing_structure_refinement 'SHELXL-97 (Sheldrick, 1997)'
_computing_structure_solution 'SHELXS (Sheldrick, 1997)'
_diffrn_ambient_temperature 173(2)
_diffrn_measured_fraction_theta_full 0.999
_diffrn_measured_fraction_theta_max 0.999
_diffrn_measurement_device_type 'Rigaku RAXIS-RAPID IP area detector system'
_diffrn_measurement_method '\w scan'
_diffrn_radiation_monochromator graphite
_diffrn_radiation_probe x-ray
_diffrn_radiation_type CuK\a
_diffrn_radiation_wavelength 1.54186
_diffrn_reflns_av_R_equivalents 0.0332
_diffrn_reflns_av_sigmaI/netI 0.0174
_diffrn_reflns_limit_h_max 16
_diffrn_reflns_limit_h_min -16
_diffrn_reflns_limit_k_max 16
_diffrn_reflns_limit_k_min -16
_diffrn_reflns_limit_l_max 47
_diffrn_reflns_limit_l_min -48
_diffrn_reflns_number 91614
_diffrn_reflns_theta_full 68.23
_diffrn_reflns_theta_max 68.23
_diffrn_reflns_theta_min 3.37
_diffrn_source 'rotating anode x-ray tube'
_exptl_absorpt_coefficient_mu 0.606
_exptl_absorpt_correction_T_max 0.9419
_exptl_absorpt_correction_T_min 0.8883
_exptl_absorpt_correction_type multi-scan
_exptl_absorpt_process_details 'absorption was corrected by ABSCOR'
_exptl_crystal_colour colorless
_exptl_crystal_density_diffrn 1.174
_exptl_crystal_description block
_exptl_crystal_F_000 2896
_exptl_crystal_size_max 0.20
_exptl_crystal_size_mid 0.18
_exptl_crystal_size_min 0.10
_refine_diff_density_max 0.898
_refine_diff_density_min -0.633
_refine_diff_density_rms 0.131
_refine_ls_abs_structure_details 'Flack H D (1983), Acta Cryst. A39, 876-881'
_refine_ls_abs_structure_Flack 0.1(4)
_refine_ls_extinction_coef 0.0014(2)
_refine_ls_extinction_expression Fc^*^=kFc[1+0.001xFc^2^\l^3^/sin(2\q)]^-1/4^
_refine_ls_extinction_method SHELXL
_refine_ls_goodness_of_fit_ref 1.096
_refine_ls_hydrogen_treatment constr
_refine_ls_matrix_type full
_refine_ls_number_parameters 434
_refine_ls_number_reflns 7125
_refine_ls_number_restraints 0
_refine_ls_restrained_S_all 1.096
_refine_ls_R_factor_all 0.0978
_refine_ls_R_factor_gt 0.0852
_refine_ls_shift/su_max 0.000
_refine_ls_shift/su_mean 0.000
_refine_ls_structure_factor_coef Fsqd
_refine_ls_weighting_details 'calc w=1/[\s^2^(Fo^2^)+(0.1590P)^2^+5.2022P] where P=(Fo^2^+2Fc^2^)/3'
_refine_ls_weighting_scheme calc
_refine_ls_wR_factor_gt 0.2338
_refine_ls_wR_factor_ref 0.2564
_reflns_number_gt 6101
_reflns_number_total 7125
_reflns_threshold_expression >2sigma(I)
_cod_data_source_file ja306249f_3d.cif
_cod_data_source_block 3d
_cod_database_code 4118556

loop_
_symmetry_equiv_pos_as_xyz
'x, y, z'
'x+1/2, -y+1/2, -z+3/4'
'-x, -y, z+1/2'
'-x+1/2, y+1/2, -z+1/4'
'y, x, -z'
'y+1/2, -x+1/2, z+3/4'
'-y+1/2, x+1/2, z+1/4'
'-y, -x, -z+1/2'

loop_
_atom_site_label
_atom_site_type_symbol
_atom_site_fract_x
_atom_site_fract_y
_atom_site_fract_z
_atom_site_U_iso_or_equiv
_atom_site_adp_type
_atom_site_occupancy
_atom_site_symmetry_multiplicity
_atom_site_calc_flag
_atom_site_refinement_flags
O11 O 0.42598(19) 0.2049(2) 0.11982(6) 0.0463(6) Uani 1 1 d .
O33 O -0.1167(2) 0.0077(2) 0.02766(8) 0.0567(8) Uani 1 1 d .
O45 O 0.2958(2) 0.3800(2) 0.04326(7) 0.0525(7) Uani 1 1 d .
O2 O -0.1284(2) 0.0705(2) 0.10049(8) 0.0623(8) Uani 1 1 d .
O18 O -0.0357(2) -0.0430(2) 0.12720(7) 0.0573(8) Uani 1 1 d .
O89 O 0.3200(2) 0.33185(19) 0.11527(7) 0.0474(6) Uani 1 1 d .
C35 C 0.4392(3) 0.3040(3) 0.06693(9) 0.0414(8) Uani 1 1 d .
C44 C 0.5365(3) 0.2843(3) 0.06304(9) 0.0438(8) Uani 1 1 d .
H44 H 0.5685 0.2471 0.0794 0.053 Uiso 1 1 calc R
C38 C 0.5426(3) 0.3719(3) 0.01099(9) 0.0411(8) Uani 1 1 d .
C37 C 0.4413(3) 0.3889(3) 0.01325(8) 0.0396(8) Uani 1 1 d .
C39 C 0.5985(3) 0.4072(3) -0.01582(9) 0.0443(8) Uani 1 1 d .
H39 H 0.5685 0.4449 -0.0325 0.053 Uiso 1 1 calc R
C6 C 0.1159(3) 0.2600(3) 0.13742(9) 0.0466(9) Uani 1 1 d .
H6 H 0.1046 0.3256 0.1317 0.056 Uiso 1 1 calc R
C36 C 0.3923(3) 0.3559(3) 0.04089(9) 0.0400(8) Uani 1 1 d .
C25 C -0.1434(3) -0.1614(3) 0.01793(10) 0.0482(9) Uani 1 1 d .
C8 C 0.2995(3) 0.2864(3) 0.14656(9) 0.0442(8) Uani 1 1 d .
H8 H 0.2980 0.3348 0.1649 0.053 Uiso 1 1 calc R
C24 C -0.1236(3) -0.0865(3) 0.03941(10) 0.0479(9) Uani 1 1 d .
C31 C -0.1286(3) -0.2744(3) 0.06459(10) 0.0515(10) Uani 1 1 d .
C14 C 0.2251(3) 0.1327(3) 0.15369(9) 0.0430(8) Uani 1 1 d .
C40 C 0.6955(3) 0.3874(3) -0.01789(10) 0.0525(9) Uani 1 1 d .
H40 H 0.7317 0.4117 -0.0360 0.063 Uiso 1 1 calc R
C7 C 0.2075(3) 0.2287(3) 0.14534(9) 0.0436(8) Uani 1 1 d .
C43 C 0.5900(3) 0.3174(3) 0.03559(9) 0.0428(8) Uani 1 1 d .
C23 C -0.1071(3) -0.1011(3) 0.07364(9) 0.0492(9) Uani 1 1 d .
C42 C 0.6906(3) 0.2994(3) 0.03259(10) 0.0492(9) Uani 1 1 d .
H42 H 0.7228 0.2638 0.0494 0.059 Uiso 1 1 calc R
C12 C 0.3798(3) 0.2110(3) 0.15202(9) 0.0447(8) Uani 1 1 d .
H12 H 0.4266 0.2336 0.1691 0.054 Uiso 1 1 calc R
C30 C -0.1309(4) -0.3702(4) 0.07693(13) 0.0624(12) Uani 1 1 d .
H30 H -0.1195 -0.3814 0.0997 0.075 Uiso 1 1 calc R
C41 C 0.7416(3) 0.3319(3) 0.00628(10) 0.0515(10) Uani 1 1 d .
H41 H 0.8083 0.3170 0.0043 0.062 Uiso 1 1 calc R
C32 C -0.1091(3) -0.1948(3) 0.08549(10) 0.0503(9) Uani 1 1 d .
H32 H -0.0969 -0.2060 0.1083 0.060 Uiso 1 1 calc R
C13 C 0.3308(3) 0.1155(3) 0.16283(9) 0.0440(8) Uani 1 1 d .
C15 C 0.1508(3) 0.0655(3) 0.15423(9) 0.0473(9) Uani 1 1 d .
H15 H 0.1629 -0.0003 0.1595 0.057 Uiso 1 1 calc R
C26 C -0.1464(3) -0.2581(3) 0.03034(11) 0.0508(9) Uani 1 1 d .
C16 C 0.0575(3) 0.0977(3) 0.14684(9) 0.0465(9) Uani 1 1 d .
C17 C -0.0358(3) 0.0428(3) 0.14824(10) 0.0543(10) Uani 1 1 d .
H17 H -0.0531 0.0259 0.1715 0.065 Uiso 1 1 calc R
C29 C -0.1494(4) -0.4465(4) 0.05651(14) 0.0731(14) Uani 1 1 d .
H29 H -0.1513 -0.5104 0.0650 0.088 Uiso 1 1 calc R
C5 C 0.0399(3) 0.1939(3) 0.13796(10) 0.0487(9) Uani 1 1 d .
B1 B -0.0896(4) -0.0204(4) 0.10012(13) 0.0527(11) Uani 1 1 d .
C46 C 0.2307(3) 0.3005(4) 0.04524(12) 0.0616(12) Uani 1 1 d .
H46A H 0.2150 0.2780 0.0229 0.092 Uiso 1 1 calc R
H46B H 0.1714 0.3209 0.0565 0.092 Uiso 1 1 calc R
H46C H 0.2609 0.2478 0.0577 0.092 Uiso 1 1 calc R
C4 C -0.0665(3) 0.2127(4) 0.13264(13) 0.0631(12) Uani 1 1 d .
C21 C 0.3407(3) 0.1072(4) 0.20057(11) 0.0581(11) Uani 1 1 d .
H21A H 0.3109 0.1636 0.2111 0.087 Uiso 1 1 calc R
H21B H 0.4092 0.1042 0.2065 0.087 Uiso 1 1 calc R
H21C H 0.3081 0.0484 0.2082 0.087 Uiso 1 1 calc R
C3 C -0.1104(3) 0.1109(4) 0.13316(11) 0.0583(11) Uani 1 1 d .
H3 H -0.1710 0.1104 0.1466 0.070 Uiso 1 1 calc R
C34 C -0.2068(4) 0.0556(4) 0.02452(16) 0.0767(15) Uani 1 1 d .
H34A H -0.2449 0.0245 0.0071 0.115 Uiso 1 1 calc R
H34B H -0.1958 0.1234 0.0188 0.115 Uiso 1 1 calc R
H34C H -0.2418 0.0518 0.0455 0.115 Uiso 1 1 calc R
C27 C -0.1644(4) -0.3383(4) 0.01037(13) 0.0653(13) Uani 1 1 d .
H27 H -0.1763 -0.3290 -0.0125 0.078 Uiso 1 1 calc R
C22 C 0.3720(4) 0.0249(3) 0.14657(13) 0.0613(11) Uani 1 1 d .
H22A H 0.3306 -0.0305 0.1517 0.092 Uiso 1 1 calc R
H22B H 0.4373 0.0130 0.1550 0.092 Uiso 1 1 calc R
H22C H 0.3744 0.0341 0.1226 0.092 Uiso 1 1 calc R
B10 B 0.3921(3) 0.2801(3) 0.10068(10) 0.0435(9) Uani 1 1 d .
C19 C -0.1064(4) 0.2704(5) 0.16276(17) 0.0839(18) Uani 1 1 d .
H19A H -0.1070 0.2287 0.1823 0.126 Uiso 1 1 calc R
H19B H -0.1722 0.2923 0.1580 0.126 Uiso 1 1 calc R
H19C H -0.0650 0.3265 0.1669 0.126 Uiso 1 1 calc R
C28 C -0.1654(5) -0.4295(4) 0.02285(16) 0.0823(17) Uani 1 1 d .
H28 H -0.1772 -0.4825 0.0085 0.099 Uiso 1 1 calc R
C20 C -0.0863(5) 0.2684(5) 0.10105(17) 0.0902(19) Uani 1 1 d .
H20A H -0.0601 0.3339 0.1031 0.135 Uiso 1 1 calc R
H20B H -0.1561 0.2717 0.0973 0.135 Uiso 1 1 calc R
H20C H -0.0553 0.2354 0.0824 0.135 Uiso 1 1 calc R
C1B C 0.3341(6) 0.0361(8) 0.0469(3) 0.163(4) Uiso 1 1 d G
H1B H 0.3971 0.0468 0.0554 0.196 Uiso 1 1 calc R
C2B C 0.2544(9) 0.0412(7) 0.06770(19) 0.213(6) Uiso 1 1 d G
H2B H 0.2630 0.0554 0.0905 0.256 Uiso 1 1 calc R
C3B C 0.1623(7) 0.0256(8) 0.0552(2) 0.206(6) Uiso 1 1 d G
H3B H 0.1079 0.0291 0.0694 0.247 Uiso 1 1 calc R
C4B C 0.1498(6) 0.0048(7) 0.0219(3) 0.184(5) Uiso 1 1 d G
H4B H 0.0868 -0.0059 0.0134 0.220 Uiso 1 1 calc R
C5B C 0.2294(8) -0.0003(7) 0.00110(19) 0.163(4) Uiso 1 1 d G
H5B H 0.2208 -0.0145 -0.0217 0.195 Uiso 1 1 calc R
C6B C 0.3216(7) 0.0153(8) 0.0136(3) 0.277(10) Uiso 1 1 d G
H6B H 0.3760 0.0119 -0.0006 0.332 Uiso 1 1 calc R

loop_
_atom_site_aniso_label
_atom_site_aniso_U_11
_atom_site_aniso_U_22
_atom_site_aniso_U_33
_atom_site_aniso_U_23
_atom_site_aniso_U_13
_atom_site_aniso_U_12
O11 0.0423(14) 0.0548(16) 0.0418(13) 0.0089(12) 0.0043(11) 0.0086(11)
O33 0.0676(19) 0.0433(15) 0.0592(18) 0.0056(13) -0.0048(15) 0.0024(13)
O45 0.0416(14) 0.0636(18) 0.0523(15) 0.0065(13) 0.0079(12) 0.0085(13)
O2 0.0586(18) 0.071(2) 0.0575(17) -0.0140(15) -0.0148(14) 0.0087(15)
O18 0.0594(18) 0.0596(18) 0.0530(16) 0.0003(14) -0.0131(14) -0.0076(13)
O89 0.0488(15) 0.0442(14) 0.0492(14) 0.0070(11) 0.0077(12) 0.0030(11)
C35 0.0405(18) 0.0428(19) 0.0409(18) 0.0017(15) 0.0000(15) -0.0005(15)
C44 0.046(2) 0.0441(19) 0.0414(19) 0.0020(16) -0.0021(15) 0.0035(16)
C38 0.0390(19) 0.046(2) 0.0383(17) -0.0026(15) 0.0015(14) 0.0006(15)
C37 0.0385(18) 0.0435(19) 0.0367(17) -0.0018(15) 0.0004(14) 0.0048(15)
C39 0.043(2) 0.048(2) 0.0425(18) 0.0014(15) 0.0027(15) 0.0027(16)
C6 0.046(2) 0.049(2) 0.0442(19) 0.0052(16) 0.0014(16) 0.0026(17)
C36 0.0348(17) 0.0458(19) 0.0395(18) 0.0012(14) 0.0011(14) 0.0041(15)
C25 0.048(2) 0.049(2) 0.048(2) 0.0027(17) -0.0027(17) -0.0050(17)
C8 0.047(2) 0.046(2) 0.0398(18) -0.0015(15) 0.0056(16) -0.0070(16)
C24 0.052(2) 0.045(2) 0.047(2) 0.0059(16) -0.0032(17) 0.0007(17)
C31 0.050(2) 0.054(2) 0.050(2) 0.0071(18) -0.0020(17) -0.0061(18)
C14 0.043(2) 0.045(2) 0.0403(18) 0.0047(15) -0.0007(15) -0.0016(15)
C40 0.044(2) 0.062(2) 0.051(2) -0.0025(19) 0.0072(17) -0.0032(18)
C7 0.0389(19) 0.053(2) 0.0390(18) -0.0009(16) 0.0020(15) -0.0003(16)
C43 0.0366(19) 0.047(2) 0.0446(19) -0.0024(15) 0.0012(15) 0.0042(15)
C23 0.047(2) 0.057(2) 0.0438(19) 0.0057(17) -0.0035(16) -0.0018(18)
C42 0.040(2) 0.053(2) 0.054(2) -0.0040(18) -0.0014(17) 0.0109(16)
C12 0.0431(19) 0.057(2) 0.0336(17) 0.0015(16) 0.0062(15) -0.0018(17)
C30 0.062(3) 0.060(3) 0.065(3) 0.019(2) -0.006(2) -0.003(2)
C41 0.043(2) 0.060(2) 0.052(2) -0.0026(18) 0.0032(17) 0.0034(18)
C32 0.046(2) 0.061(2) 0.045(2) 0.0053(18) -0.0002(17) -0.0005(18)
C13 0.0428(19) 0.049(2) 0.0399(18) 0.0041(16) 0.0021(15) 0.0022(16)
C15 0.052(2) 0.052(2) 0.0378(18) 0.0000(16) 0.0002(16) -0.0060(17)
C26 0.045(2) 0.054(2) 0.053(2) 0.0063(18) -0.0057(17) -0.0066(17)
C16 0.048(2) 0.052(2) 0.0397(18) 0.0005(16) -0.0018(15) -0.0037(17)
C17 0.055(2) 0.063(3) 0.045(2) -0.0041(19) -0.0038(18) -0.0098(19)
C29 0.088(4) 0.051(3) 0.080(3) 0.015(2) -0.013(3) -0.011(2)
C5 0.045(2) 0.058(2) 0.0432(19) 0.0004(17) 0.0002(16) -0.0037(18)
B1 0.046(2) 0.061(3) 0.051(3) 0.000(2) -0.004(2) 0.000(2)
C46 0.041(2) 0.082(3) 0.062(3) -0.011(2) -0.0018(19) -0.011(2)
C4 0.048(2) 0.065(3) 0.076(3) -0.009(2) -0.009(2) 0.001(2)
C21 0.052(2) 0.072(3) 0.050(2) 0.017(2) -0.0065(18) -0.004(2)
C3 0.042(2) 0.076(3) 0.058(2) -0.018(2) -0.0014(18) -0.003(2)
C34 0.084(4) 0.060(3) 0.087(4) 0.003(3) -0.019(3) 0.017(3)
C27 0.079(3) 0.057(3) 0.060(3) 0.003(2) -0.014(2) -0.012(2)
C22 0.057(3) 0.056(3) 0.072(3) -0.001(2) 0.005(2) 0.003(2)
B10 0.045(2) 0.044(2) 0.041(2) 0.0014(17) 0.0039(18) 0.0011(18)
C19 0.047(3) 0.096(4) 0.109(4) -0.036(4) 0.001(3) 0.001(3)
C28 0.107(5) 0.054(3) 0.086(4) 0.007(3) -0.021(3) -0.014(3)
C20 0.074(4) 0.092(4) 0.105(5) 0.017(4) -0.036(3) -0.001(3)

loop_
_atom_type_symbol
_atom_type_description
_atom_type_scat_dispersion_real
_atom_type_scat_dispersion_imag
_atom_type_scat_source
C C 0.0181 0.0091 'International Tables Vol C Tables 4.2.6.8 and 6.1.1.4'
H H 0.0000 0.0000 'International Tables Vol C Tables 4.2.6.8 and 6.1.1.4'
B B 0.0090 0.0039 'International Tables Vol C Tables 4.2.6.8 and 6.1.1.4'
O O 0.0492 0.0322 'International Tables Vol C Tables 4.2.6.8 and 6.1.1.4'

loop_
_geom_angle_atom_site_label_1
_geom_angle_atom_site_label_2
_geom_angle_atom_site_label_3
_geom_angle
_geom_angle_site_symmetry_3
B10 O11 C12 108.0(3) .
C24 O33 C34 114.1(4) .
C36 O45 C46 115.4(3) .
B1 O2 C3 107.2(4) .
B1 O18 C17 106.3(4) .
B10 O89 C8 107.2(3) .
C44 C35 C36 117.2(3) .
C44 C35 B10 118.0(3) .
C36 C35 B10 124.4(3) .
C35 C44 C43 122.4(3) .
C35 C44 H44 118.8 .
C43 C44 H44 118.8 .
C43 C38 C39 118.0(3) .
C43 C38 C37 120.0(3) .
C39 C38 C37 121.9(3) .
C36 C37 C38 118.6(3) .
C36 C37 C37 120.4(3) 5
C38 C37 C37 121.0(3) 5
C40 C39 C38 120.8(4) .
C40 C39 H39 119.6 .
C38 C39 H39 119.6 .
C7 C6 C5 118.9(4) .
C7 C6 H6 120.5 .
C5 C6 H6 120.5 .
O45 C36 C37 116.8(3) .
O45 C36 C35 120.6(3) .
C37 C36 C35 122.5(3) .
C24 C25 C26 119.1(4) .
C24 C25 C25 121.3(3) 5
C26 C25 C25 119.5(3) 5
O89 C8 C7 111.7(3) .
O89 C8 C12 106.2(3) .
C7 C8 C12 104.8(3) .
O89 C8 H8 111.3 .
C7 C8 H8 111.3 .
C12 C8 H8 111.3 .
C25 C24 O33 120.1(3) .
C25 C24 C23 122.7(4) .
O33 C24 C23 117.1(4) .
C32 C31 C30 121.5(4) .
C32 C31 C26 119.4(4) .
C30 C31 C26 119.1(4) .
C15 C14 C7 120.9(4) .
C15 C14 C13 127.0(4) .
C7 C14 C13 112.1(3) .
C39 C40 C41 120.9(4) .
C39 C40 H40 119.5 .
C41 C40 H40 119.5 .
C6 C7 C14 121.2(4) .
C6 C7 C8 128.3(4) .
C14 C7 C8 110.5(3) .
C38 C43 C44 119.1(3) .
C38 C43 C42 119.3(4) .
C44 C43 C42 121.6(4) .
C32 C23 C24 118.0(4) .
C32 C23 B1 115.7(4) .
C24 C23 B1 126.2(4) .
C41 C42 C43 121.3(4) .
C41 C42 H42 119.3 .
C43 C42 H42 119.3 .
O11 C12 C8 103.2(3) .
O11 C12 C13 113.3(3) .
C8 C12 C13 107.6(3) .
O11 C12 H12 110.8 .
C8 C12 H12 110.8 .
C13 C12 H12 110.8 .
C29 C30 C31 121.0(5) .
C29 C30 H30 119.5 .
C31 C30 H30 119.5 .
C42 C41 C40 119.6(4) .
C42 C41 H41 120.2 .
C40 C41 H41 120.2 .
C23 C32 C31 121.7(4) .
C23 C32 H32 119.1 .
C31 C32 H32 119.1 .
C22 C13 C14 112.4(3) .
C22 C13 C21 109.5(4) .
C14 C13 C21 109.7(3) .
C22 C13 C12 114.6(3) .
C14 C13 C12 102.6(3) .
C21 C13 C12 107.8(3) .
C14 C15 C16 117.9(4) .
C14 C15 H15 121.0 .
C16 C15 H15 121.0 .
C27 C26 C31 117.9(4) .
C27 C26 C25 123.1(4) .
C31 C26 C25 119.0(4) .
C15 C16 C5 121.2(4) .
C15 C16 C17 128.7(4) .
C5 C16 C17 110.0(4) .
O18 C17 C16 112.9(4) .
O18 C17 C3 105.7(3) .
C16 C17 C3 104.7(4) .
O18 C17 H17 111.1 .
C16 C17 H17 111.1 .
C3 C17 H17 111.1 .
C30 C29 C28 119.3(5) .
C30 C29 H29 120.4 .
C28 C29 H29 120.4 .
C6 C5 C16 119.8(4) .
C6 C5 C4 128.3(4) .
C16 C5 C4 111.7(4) .
O18 B1 O2 114.7(4) .
O18 B1 C23 118.1(4) .
O2 B1 C23 127.1(4) .
O45 C46 H46A 109.5 .
O45 C46 H46B 109.5 .
H46A C46 H46B 109.5 .
O45 C46 H46C 109.5 .
H46A C46 H46C 109.5 .
H46B C46 H46C 109.5 .
C5 C4 C20 112.5(4) .
C5 C4 C3 103.0(4) .
C20 C4 C3 114.0(4) .
C5 C4 C19 108.8(4) .
C20 C4 C19 109.6(5) .
C3 C4 C19 108.7(4) .
C13 C21 H21A 109.5 .
C13 C21 H21B 109.5 .
H21A C21 H21B 109.5 .
C13 C21 H21C 109.5 .
H21A C21 H21C 109.5 .
H21B C21 H21C 109.5 .
O2 C3 C17 104.0(4) .
O2 C3 C4 114.1(4) .
C17 C3 C4 107.8(4) .
O2 C3 H3 110.2 .
C17 C3 H3 110.2 .
C4 C3 H3 110.2 .
O33 C34 H34A 109.5 .
O33 C34 H34B 109.5 .
H34A C34 H34B 109.5 .
O33 C34 H34C 109.5 .
H34A C34 H34C 109.5 .
H34B C34 H34C 109.5 .
C28 C27 C26 121.7(5) .
C28 C27 H27 119.2 .
C26 C27 H27 119.2 .
C13 C22 H22A 109.5 .
C13 C22 H22B 109.5 .
H22A C22 H22B 109.5 .
C13 C22 H22C 109.5 .
H22A C22 H22C 109.5 .
H22B C22 H22C 109.5 .
O89 B10 O11 113.7(3) .
O89 B10 C35 125.4(4) .
O11 B10 C35 120.8(4) .
C4 C19 H19A 109.5 .
C4 C19 H19B 109.5 .
H19A C19 H19B 109.5 .
C4 C19 H19C 109.5 .
H19A C19 H19C 109.5 .
H19B C19 H19C 109.5 .
C27 C28 C29 121.0(5) .
C27 C28 H28 119.5 .
C29 C28 H28 119.5 .
C4 C20 H20A 109.5 .
C4 C20 H20B 109.5 .
H20A C20 H20B 109.5 .
C4 C20 H20C 109.5 .
H20A C20 H20C 109.5 .
H20B C20 H20C 109.5 .
C2B C1B C6B 120.0 .
C2B C1B H1B 120.0 .
C6B C1B H1B 120.0 .
C1B C2B C3B 120.0 .
C1B C2B H2B 120.0 .
C3B C2B H2B 120.0 .
C4B C3B C2B 120.0 .
C4B C3B H3B 120.0 .
C2B C3B H3B 120.0 .
C5B C4B C3B 120.0 .
C5B C4B H4B 120.0 .
C3B C4B H4B 120.0 .
C6B C5B C4B 120.0 .
C6B C5B H5B 120.0 .
C4B C5B H5B 120.0 .
C5B C6B C1B 120.0 .
C5B C6B H6B 120.0 .
C1B C6B H6B 120.0 .

loop_
_geom_bond_atom_site_label_1
_geom_bond_atom_site_label_2
_geom_bond_distance
_geom_bond_site_symmetry_2
O11 B10 1.381(5) .
O11 C12 1.455(4) .
O33 C24 1.392(5) .
O33 C34 1.419(6) .
O45 C36 1.381(4) .
O45 C46 1.426(6) .
O2 B1 1.369(6) .
O2 C3 1.458(5) .
O18 B1 1.364(6) .
O18 C17 1.462(5) .
O89 B10 1.363(5) .
O89 C8 1.444(4) .
C35 C44 1.384(5) .
C35 C36 1.432(5) .
C35 B10 1.551(5) .
C44 C43 1.412(5) .
C44 H44 0.9500 .
C38 C43 1.412(5) .
C38 C39 1.421(5) .
C38 C37 1.425(5) .
C37 C36 1.387(5) .
C37 C37 1.485(7) 5
C39 C40 1.373(6) .
C39 H39 0.9500 .
C6 C7 1.379(6) .
C6 C5 1.395(6) .
C6 H6 0.9500 .
C25 C24 1.381(6) .
C25 C26 1.431(6) .
C25 C25 1.494(8) 5
C8 C7 1.505(5) .
C8 C12 1.541(6) .
C8 H8 1.0000 .
C24 C23 1.420(5) .
C31 C32 1.416(6) .
C31 C30 1.419(6) .
C31 C26 1.427(6) .
C14 C15 1.388(6) .
C14 C7 1.394(6) .
C14 C13 1.528(5) .
C40 C41 1.400(6) .
C40 H40 0.9500 .
C43 C42 1.422(5) .
C23 C32 1.383(6) .
C23 B1 1.568(7) .
C42 C41 1.356(6) .
C42 H42 0.9500 .
C12 C13 1.550(6) .
C12 H12 1.0000 .
C30 C29 1.367(7) .
C30 H30 0.9500 .
C41 H41 0.9500 .
C32 H32 0.9500 .
C13 C22 1.527(6) .
C13 C21 1.539(5) .
C15 C16 1.400(6) .
C15 H15 0.9500 .
C26 C27 1.397(6) .
C16 C5 1.401(6) .
C16 C17 1.500(6) .
C17 C3 1.526(7) .
C17 H17 1.0000 .
C29 C28 1.401(8) .
C29 H29 0.9500 .
C5 C4 1.512(6) .
C46 H46A 0.9800 .
C46 H46B 0.9800 .
C46 H46C 0.9800 .
C4 C20 1.519(8) .
C4 C3 1.535(7) .
C4 C19 1.560(7) .
C21 H21A 0.9800 .
C21 H21B 0.9800 .
C21 H21C 0.9800 .
C3 H3 1.0000 .
C34 H34A 0.9800 .
C34 H34B 0.9800 .
C34 H34C 0.9800 .
C27 C28 1.361(7) .
C27 H27 0.9500 .
C22 H22A 0.9800 .
C22 H22B 0.9800 .
C22 H22C 0.9800 .
C19 H19A 0.9800 .
C19 H19B 0.9800 .
C19 H19C 0.9800 .
C28 H28 0.9500 .
C20 H20A 0.9800 .
C20 H20B 0.9800 .
C20 H20C 0.9800 .
C1B C2B 1.3900 .
C1B C6B 1.3900 .
C1B H1B 0.9500 .
C2B C3B 1.3900 .
C2B H2B 0.9500 .
C3B C4B 1.3900 .
C3B H3B 0.9500 .
C4B C5B 1.3900 .
C4B H4B 0.9500 .
C5B C6B 1.3900 .
C5B H5B 0.9500 .
C6B H6B 0.9500 .

loop_
_geom_torsion_atom_site_label_1
_geom_torsion_atom_site_label_2
_geom_torsion_atom_site_label_3
_geom_torsion_atom_site_label_4
_geom_torsion
_geom_torsion_site_symmetry_1
_geom_torsion_site_symmetry_4
C36 C35 C44 C43 3.2(6) . .
B10 C35 C44 C43 -169.3(4) . .
C43 C38 C37 C36 3.7(5) . .
C39 C38 C37 C36 -177.2(4) . .
C43 C38 C37 C37 -176.5(3) . 5
C39 C38 C37 C37 2.6(5) . 5
C43 C38 C39 C40 1.0(6) . .
C37 C38 C39 C40 -178.1(4) . .
C46 O45 C36 C37 121.1(4) . .
C46 O45 C36 C35 -62.3(5) . .
C38 C37 C36 O45 175.4(3) . .
C37 C37 C36 O45 -4.3(5) 5 .
C38 C37 C36 C35 -1.0(6) . .
C37 C37 C36 C35 179.2(3) 5 .
C44 C35 C36 O45 -178.7(3) . .
B10 C35 C36 O45 -6.7(6) . .
C44 C35 C36 C37 -2.4(6) . .
B10 C35 C36 C37 169.6(4) . .
B10 O89 C8 C7 -104.2(4) . .
B10 O89 C8 C12 9.6(4) . .
C26 C25 C24 O33 177.5(4) . .
C25 C25 C24 O33 -2.2(7) 5 .
C26 C25 C24 C23 -0.9(7) . .
C25 C25 C24 C23 179.3(4) 5 .
C34 O33 C24 C25 83.8(5) . .
C34 O33 C24 C23 -97.7(5) . .
C38 C39 C40 C41 0.1(6) . .
C5 C6 C7 C14 0.2(6) . .
C5 C6 C7 C8 -179.7(4) . .
C15 C14 C7 C6 0.1(6) . .
C13 C14 C7 C6 -177.7(3) . .
C15 C14 C7 C8 -179.9(3) . .
C13 C14 C7 C8 2.2(4) . .
O89 C8 C7 C6 -57.7(5) . .
C12 C8 C7 C6 -172.3(4) . .
O89 C8 C7 C14 122.3(3) . .
C12 C8 C7 C14 7.7(4) . .
C39 C38 C43 C44 177.9(4) . .
C37 C38 C43 C44 -2.9(5) . .
C39 C38 C43 C42 -0.5(5) . .
C37 C38 C43 C42 178.7(4) . .
C35 C44 C43 C38 -0.6(6) . .
C35 C44 C43 C42 177.7(4) . .
C25 C24 C23 C32 1.6(6) . .
O33 C24 C23 C32 -176.9(4) . .
C25 C24 C23 B1 -176.5(4) . .
O33 C24 C23 B1 5.0(6) . .
C38 C43 C42 C41 -1.3(6) . .
C44 C43 C42 C41 -179.6(4) . .
B10 O11 C12 C8 11.4(4) . .
B10 O11 C12 C13 127.5(3) . .
O89 C8 C12 O11 -12.7(4) . .
C7 C8 C12 O11 105.6(3) . .
O89 C8 C12 C13 -132.8(3) . .
C7 C8 C12 C13 -14.5(4) . .
C32 C31 C30 C29 -179.7(5) . .
C26 C31 C30 C29 0.3(7) . .
C43 C42 C41 C40 2.4(7) . .
C39 C40 C41 C42 -1.8(7) . .
C24 C23 C32 C31 -1.2(6) . .
B1 C23 C32 C31 177.0(4) . .
C30 C31 C32 C23 -179.7(4) . .
C26 C31 C32 C23 0.3(6) . .
C15 C14 C13 C22 47.7(5) . .
C7 C14 C13 C22 -134.6(4) . .
C15 C14 C13 C21 -74.3(5) . .
C7 C14 C13 C21 103.4(4) . .
C15 C14 C13 C12 171.3(4) . .
C7 C14 C13 C12 -11.0(4) . .
O11 C12 C13 C22 23.9(5) . .
C8 C12 C13 C22 137.4(4) . .
O11 C12 C13 C14 -98.2(3) . .
C8 C12 C13 C14 15.3(4) . .
O11 C12 C13 C21 146.1(3) . .
C8 C12 C13 C21 -100.5(4) . .
C7 C14 C15 C16 -1.4(6) . .
C13 C14 C15 C16 176.1(4) . .
C32 C31 C26 C27 179.4(4) . .
C30 C31 C26 C27 -0.6(7) . .
C32 C31 C26 C25 0.3(6) . .
C30 C31 C26 C25 -179.7(4) . .
C24 C25 C26 C27 -179.0(5) . .
C25 C25 C26 C27 0.7(7) 5 .
C24 C25 C26 C31 0.0(6) . .
C25 C25 C26 C31 179.7(4) 5 .
C14 C15 C16 C5 2.3(6) . .
C14 C15 C16 C17 -174.7(4) . .
B1 O18 C17 C16 -104.1(4) . .
B1 O18 C17 C3 9.7(5) . .
C15 C16 C17 O18 -58.2(6) . .
C5 C16 C17 O18 124.5(4) . .
C15 C16 C17 C3 -172.7(4) . .
C5 C16 C17 C3 10.0(4) . .
C31 C30 C29 C28 0.5(9) . .
C7 C6 C5 C16 0.7(6) . .
C7 C6 C5 C4 175.2(4) . .
C15 C16 C5 C6 -2.0(6) . .
C17 C16 C5 C6 175.5(4) . .
C15 C16 C5 C4 -177.4(4) . .
C17 C16 C5 C4 0.1(5) . .
C17 O18 B1 O2 -1.3(5) . .
C17 O18 B1 C23 -176.9(4) . .
C3 O2 B1 O18 -8.3(5) . .
C3 O2 B1 C23 166.9(4) . .
C32 C23 B1 O18 30.0(6) . .
C24 C23 B1 O18 -151.9(4) . .
C32 C23 B1 O2 -145.0(5) . .
C24 C23 B1 O2 33.1(7) . .
C6 C5 C4 C20 51.8(7) . .
C16 C5 C4 C20 -133.3(5) . .
C6 C5 C4 C3 175.0(4) . .
C16 C5 C4 C3 -10.1(5) . .
C6 C5 C4 C19 -69.8(6) . .
C16 C5 C4 C19 105.1(5) . .
B1 O2 C3 C17 13.5(5) . .
B1 O2 C3 C4 130.7(4) . .
O18 C17 C3 O2 -14.2(4) . .
C16 C17 C3 O2 105.2(4) . .
O18 C17 C3 C4 -135.6(4) . .
C16 C17 C3 C4 -16.2(5) . .
C5 C4 C3 O2 -98.9(4) . .
C20 C4 C3 O2 23.3(6) . .
C19 C4 C3 O2 145.8(4) . .
C5 C4 C3 C17 16.0(5) . .
C20 C4 C3 C17 138.2(5) . .
C19 C4 C3 C17 -99.3(4) . .
C31 C26 C27 C28 0.1(8) . .
C25 C26 C27 C28 179.1(6) . .
C8 O89 B10 O11 -2.5(4) . .
C8 O89 B10 C35 -178.5(4) . .
C12 O11 B10 O89 -6.2(5) . .
C12 O11 B10 C35 170.0(3) . .
C44 C35 B10 O89 145.6(4) . .
C36 C35 B10 O89 -26.3(6) . .
C44 C35 B10 O11 -30.1(6) . .
C36 C35 B10 O11 157.9(4) . .
C26 C27 C28 C29 0.7(10) . .
C30 C29 C28 C27 -1.0(10) . .
C6B C1B C2B C3B 0.0 . .
C1B C2B C3B C4B 0.0 . .
C2B C3B C4B C5B 0.0 . .
C3B C4B C5B C6B 0.0 . .
C4B C5B C6B C1B 0.0 . .
C2B C1B C6B C5B 0.0 . .
